data_4336384
loop_
_publ_author_name
'Jiangang Yu'
'Gerald Kehr'
'Constantin G. Daniliuc'
'Gerhard Erker'

_publ_section_title
;
 Reaction of Diphenylphosphanylacetylene with RB(C6F5)2 Reagents: Evidence
 for a Remarkable Sequence of Synergistic Frustrated Lewis Pair Addition
 Reactions
;
_journal_name_full 'Inorganic Chemistry'
_journal_page_first 11661
_journal_page_last 11668
_journal_paper_doi 10.1021/ic402139g
_journal_volume 52
_journal_year 2013
_chemical_formula_sum 'C70 H34 B2 Cl4 F30 P2'
_chemical_formula_weight 1670.33
_chemical_name_systematic
; 
 ? 
;
_space_group_IT_number 2
_symmetry_cell_setting triclinic
_symmetry_space_group_name_Hall '-P 1'
_symmetry_space_group_name_H-M 'P -1'
_atom_sites_solution_hydrogens geom
_atom_sites_solution_primary direct
_atom_sites_solution_secondary difmap
_audit_creation_method SHELXL-97
_cell_angle_alpha 86.049(5)
_cell_angle_beta 84.316(3)
_cell_angle_gamma 67.594(4)
_cell_formula_units_Z 2
_cell_length_a 13.2281(7)
_cell_length_b 13.9512(5)
_cell_length_c 19.8440(11)
_cell_measurement_reflns_used 10834
_cell_measurement_temperature 223(2)
_cell_measurement_theta_max 68.25
_cell_measurement_theta_min 0.88
_cell_volume 3367.1(3)
_computing_cell_refinement 'Collect (Nonius B.V., 1998)'
_computing_data_collection 'Collect (Nonius B.V., 1998)'
_computing_data_reduction 'Denzo-SMN (Otwinowski & Minor, 1997)'
_computing_molecular_graphics 'XP (BrukerAXS, 2000)'
_computing_publication_material 'SHELXL-97 (Sheldrick, 1997)'
_computing_structure_refinement 'SHELXL-97 (Sheldrick, 1997)'
_computing_structure_solution 'SHELXS-97 (Sheldrick, 1990)'
_diffrn_ambient_temperature 223(2)
_diffrn_measured_fraction_theta_full 0.967
_diffrn_measured_fraction_theta_max 0.967
_diffrn_measurement_device_type 'Nonius KappaCCD APEXII'
_diffrn_measurement_method '\w and \f scans'
_diffrn_radiation_monochromator graphite
_diffrn_radiation_source 'fine-focus sealed tube'
_diffrn_radiation_type CuK\a
_diffrn_radiation_wavelength 1.54178
_diffrn_reflns_av_R_equivalents 0.066
_diffrn_reflns_av_sigmaI/netI 0.0336
_diffrn_reflns_limit_h_max 15
_diffrn_reflns_limit_h_min 0
_diffrn_reflns_limit_k_max 16
_diffrn_reflns_limit_k_min -14
_diffrn_reflns_limit_l_max 23
_diffrn_reflns_limit_l_min -23
_diffrn_reflns_number 46868
_diffrn_reflns_theta_full 67.16
_diffrn_reflns_theta_max 67.16
_diffrn_reflns_theta_min 3.43
_exptl_absorpt_coefficient_mu 3.211
_exptl_absorpt_correction_T_max 0.8065
_exptl_absorpt_correction_T_min 0.5957
_exptl_absorpt_correction_type multi-scan
_exptl_absorpt_process_details 'Denzo (Otwinowski, Borek, Majewski & Minor, 2003)'
_exptl_crystal_colour colourless
_exptl_crystal_density_diffrn 1.647
_exptl_crystal_description plate
_exptl_crystal_F_000 1664
_exptl_crystal_size_max 0.18
_exptl_crystal_size_mid 0.13
_exptl_crystal_size_min 0.07
_refine_diff_density_max 0.835
_refine_diff_density_min -0.530
_refine_diff_density_rms 0.067
_refine_ls_extinction_method none
_refine_ls_goodness_of_fit_ref 1.038
_refine_ls_hydrogen_treatment constr
_refine_ls_matrix_type full
_refine_ls_number_parameters 1033
_refine_ls_number_reflns 11646
_refine_ls_number_restraints 99
_refine_ls_restrained_S_all 1.048
_refine_ls_R_factor_all 0.0873
_refine_ls_R_factor_gt 0.0743
_refine_ls_shift/su_max 0.000
_refine_ls_shift/su_mean 0.000
_refine_ls_structure_factor_coef Fsqd
_refine_ls_weighting_details 'calc w=1/[\s^2^(Fo^2^)+(0.0988P)^2^+5.1538P] where P=(Fo^2^+2Fc^2^)/3'
_refine_ls_weighting_scheme calc
_refine_ls_wR_factor_gt 0.1939
_refine_ls_wR_factor_ref 0.2053
_reflns_number_gt 9492
_reflns_number_total 11646
_reflns_threshold_expression >2sigma(I)
_cod_data_source_file ic402139g_si_002_1.cif
_cod_data_source_block erk6842
_cod_database_code 4336384

loop_
_symmetry_equiv_pos_as_xyz
'x, y, z'
'-x, -y, -z'

loop_
_atom_site_label
_atom_site_type_symbol
_atom_site_fract_x
_atom_site_fract_y
_atom_site_fract_z
_atom_site_U_iso_or_equiv
_atom_site_adp_type
_atom_site_occupancy
_atom_site_symmetry_multiplicity
_atom_site_calc_flag
_atom_site_refinement_flags
_atom_site_disorder_assembly
_atom_site_disorder_group
P1 P 0.25784(8) 1.00007(7) 0.27451(5) 0.0471(3) Uani 1 1 d . . .
P2 P 0.13378(9) 0.87446(7) 0.25026(5) 0.0467(3) Uani 1 1 d . . .
B1 B 0.4112(4) 0.6953(3) 0.1830(2) 0.0472(10) Uani 1 1 d . . .
B2 B 0.0437(4) 1.1941(3) 0.3067(2) 0.0464(10) Uani 1 1 d . . .
C1 C 0.2668(3) 0.8805(3) 0.23898(19) 0.0447(8) Uani 1 1 d . . .
C2 C 0.1083(3) 1.0699(3) 0.28448(19) 0.0474(9) Uani 1 1 d . . .
C3 C 0.0605(3) 1.0035(3) 0.2779(2) 0.0480(9) Uani 1 1 d . . .
H3 H -0.0156 1.0254 0.2883 0.058 Uiso 1 1 calc R . .
C4 C 0.3644(3) 0.8139(3) 0.2122(2) 0.0470(9) Uani 1 1 d . . .
H4 H 0.4191 0.8419 0.2096 0.056 Uiso 1 1 calc R . .
C11 C 0.3349(3) 1.0613(3) 0.2216(2) 0.0516(9) Uani 1 1 d . . .
C12 C 0.3542(4) 1.0446(3) 0.1523(2) 0.0582(10) Uani 1 1 d . . .
H12 H 0.3336 0.9951 0.1338 0.070 Uiso 1 1 calc R . .
C13 C 0.4034(4) 1.1003(4) 0.1105(3) 0.0658(12) Uani 1 1 d . . .
H13 H 0.4153 1.0886 0.0638 0.079 Uiso 1 1 calc R . .
C14 C 0.4355(4) 1.1732(4) 0.1362(3) 0.0706(13) Uani 1 1 d . . .
C15 C 0.4173(4) 1.1890(4) 0.2059(3) 0.0693(13) Uani 1 1 d . . .
H15 H 0.4387 1.2382 0.2242 0.083 Uiso 1 1 calc R . .
C16 C 0.3686(4) 1.1337(3) 0.2481(3) 0.0593(11) Uani 1 1 d . . .
H16 H 0.3579 1.1445 0.2949 0.071 Uiso 1 1 calc R . .
C17 C 0.4886(6) 1.2340(5) 0.0899(4) 0.104(2) Uani 1 1 d . . .
H17A H 0.5593 1.2242 0.1053 0.155 Uiso 1 1 calc R . .
H17B H 0.4419 1.3070 0.0905 0.155 Uiso 1 1 calc R . .
H17C H 0.4986 1.2098 0.0441 0.155 Uiso 1 1 calc R . .
C21 C 0.3139(3) 0.9663(3) 0.3558(2) 0.0519(10) Uani 1 1 d . . .
C22 C 0.4242(4) 0.9448(4) 0.3630(3) 0.0639(11) Uani 1 1 d . . .
H22 H 0.4690 0.9560 0.3259 0.077 Uiso 1 1 calc R . .
C23 C 0.4683(4) 0.9072(4) 0.4241(3) 0.0774(14) Uani 1 1 d . . .
H23 H 0.5428 0.8935 0.4279 0.093 Uiso 1 1 calc R . .
C24 C 0.4047(4) 0.8889(4) 0.4807(3) 0.0714(13) Uani 1 1 d . . .
C25 C 0.2964(4) 0.9074(3) 0.4712(2) 0.0612(11) Uani 1 1 d . . .
H25 H 0.2522 0.8932 0.5074 0.073 Uiso 1 1 calc R . .
C26 C 0.2512(4) 0.9458(3) 0.4108(2) 0.0526(10) Uani 1 1 d . . .
H26 H 0.1769 0.9582 0.4068 0.063 Uiso 1 1 calc R . .
C27 C 0.4524(6) 0.8486(6) 0.5467(4) 0.101(2) Uani 1 1 d . . .
H27A H 0.4843 0.7734 0.5470 0.152 Uiso 1 1 calc R . .
H27B H 0.3952 0.8711 0.5833 0.152 Uiso 1 1 calc R . .
H27C H 0.5088 0.8750 0.5527 0.152 Uiso 1 1 calc R . .
C31 C 0.1210(3) 0.7833(3) 0.3143(2) 0.0485(9) Uani 1 1 d . . .
C32 C 0.0337(4) 0.7497(3) 0.3169(2) 0.0590(11) Uani 1 1 d . . .
H32 H -0.0170 0.7732 0.2836 0.071 Uiso 1 1 calc R . .
C33 C 0.0223(5) 0.6824(4) 0.3681(3) 0.0710(14) Uani 1 1 d . . .
H33 H -0.0358 0.6590 0.3689 0.085 Uiso 1 1 calc R . .
C34 C 0.0939(5) 0.6483(3) 0.4184(2) 0.0661(13) Uani 1 1 d . . .
C35 C 0.1781(4) 0.6857(3) 0.4180(2) 0.0604(11) Uani 1 1 d . . .
H35 H 0.2250 0.6664 0.4533 0.072 Uiso 1 1 calc R . .
C36 C 0.1924(4) 0.7513(3) 0.3654(2) 0.0527(10) Uani 1 1 d . . .
H36 H 0.2508 0.7742 0.3644 0.063 Uiso 1 1 calc R . .
C37 C 0.0821(7) 0.5710(5) 0.4719(3) 0.098(2) Uani 1 1 d . . .
H37A H 0.0210 0.6055 0.5043 0.147 Uiso 1 1 calc R . .
H37B H 0.1489 0.5409 0.4951 0.147 Uiso 1 1 calc R . .
H37C H 0.0687 0.5166 0.4510 0.147 Uiso 1 1 calc R . .
C41 C 0.0765(3) 0.8609(3) 0.1757(2) 0.0493(9) Uani 1 1 d . . .
C42 C 0.0807(4) 0.7637(3) 0.1563(2) 0.0545(10) Uani 1 1 d . . .
H42 H 0.1163 0.7030 0.1820 0.065 Uiso 1 1 calc R . .
C43 C 0.0321(4) 0.7597(4) 0.0994(2) 0.0641(12) Uani 1 1 d . . .
H43 H 0.0339 0.6952 0.0870 0.077 Uiso 1 1 calc R . .
C44 C -0.0196(4) 0.8471(4) 0.0594(2) 0.0637(12) Uani 1 1 d . . .
C45 C -0.0226(4) 0.9418(4) 0.0792(2) 0.0641(11) Uani 1 1 d . . .
H45 H -0.0582 1.0023 0.0533 0.077 Uiso 1 1 calc R . .
C46 C 0.0256(4) 0.9484(3) 0.1360(2) 0.0563(10) Uani 1 1 d . . .
H46 H 0.0241 1.0130 0.1479 0.068 Uiso 1 1 calc R . .
C47 C -0.0679(6) 0.8384(6) -0.0040(3) 0.0942(19) Uani 1 1 d . . .
H47A H -0.0093 0.8041 -0.0379 0.141 Uiso 1 1 calc R . .
H47B H -0.1118 0.9072 -0.0210 0.141 Uiso 1 1 calc R . .
H47C H -0.1138 0.7983 0.0058 0.141 Uiso 1 1 calc R . .
C51 C 0.3931(3) 0.6228(3) 0.2484(2) 0.0516(10) Uani 1 1 d . . .
F52 F 0.2758(2) 0.5526(2) 0.20397(15) 0.0689(7) Uani 1 1 d . . .
C52 C 0.3346(4) 0.5578(3) 0.2540(2) 0.0577(11) Uani 1 1 d . . .
F53 F 0.2750(3) 0.4329(2) 0.3115(2) 0.0987(11) Uani 1 1 d . . .
C53 C 0.3312(4) 0.4951(4) 0.3104(3) 0.0715(14) Uani 1 1 d . . .
F54 F 0.3807(3) 0.4383(3) 0.42145(18) 0.1055(12) Uani 1 1 d . . .
C54 C 0.3847(5) 0.4972(4) 0.3659(3) 0.0745(15) Uani 1 1 d . . .
F55 F 0.4887(3) 0.5699(3) 0.41923(16) 0.0941(10) Uani 1 1 d . . .
C55 C 0.4404(4) 0.5625(4) 0.3643(3) 0.0696(13) Uani 1 1 d . . .
F56 F 0.4977(2) 0.6869(2) 0.30889(14) 0.0688(7) Uani 1 1 d . . .
C56 C 0.4428(4) 0.6232(3) 0.3067(2) 0.0580(10) Uani 1 1 d . . .
C61 C 0.3608(3) 0.6842(3) 0.1125(2) 0.0490(9) Uani 1 1 d . . .
F62 F 0.2765(2) 0.86405(17) 0.08554(12) 0.0590(6) Uani 1 1 d . . .
C62 C 0.3036(3) 0.7637(3) 0.0693(2) 0.0498(9) Uani 1 1 d . . .
F63 F 0.2146(2) 0.8324(2) -0.03092(14) 0.0728(7) Uani 1 1 d . . .
C63 C 0.2704(4) 0.7510(3) 0.0082(2) 0.0566(10) Uani 1 1 d . . .
F64 F 0.2601(3) 0.6378(2) -0.07152(15) 0.0872(9) Uani 1 1 d . . .
C64 C 0.2940(4) 0.6524(4) -0.0131(2) 0.0630(11) Uani 1 1 d . . .
F65 F 0.3813(3) 0.4722(2) 0.00520(15) 0.0822(8) Uani 1 1 d . . .
C65 C 0.3548(4) 0.5693(3) 0.0263(2) 0.0608(11) Uani 1 1 d . . .
F66 F 0.4535(2) 0.50151(18) 0.11980(13) 0.0642(6) Uani 1 1 d . . .
C66 C 0.3884(3) 0.5860(3) 0.0858(2) 0.0531(10) Uani 1 1 d . . .
C71 C 0.5445(3) 0.6623(3) 0.1597(2) 0.0494(9) Uani 1 1 d . . .
F72 F 0.6117(2) 0.49652(18) 0.21603(14) 0.0661(7) Uani 1 1 d . . .
C72 C 0.6291(3) 0.5716(3) 0.1758(2) 0.0532(10) Uani 1 1 d . . .
F73 F 0.8163(2) 0.4593(2) 0.17168(17) 0.0836(8) Uani 1 1 d . . .
C73 C 0.7374(4) 0.5487(4) 0.1518(3) 0.0639(12) Uani 1 1 d . . .
F74 F 0.8705(2) 0.5965(3) 0.08647(19) 0.0997(11) Uani 1 1 d . . .
C74 C 0.7647(4) 0.6174(4) 0.1092(3) 0.0687(13) Uani 1 1 d . . .
F75 F 0.7082(3) 0.7778(3) 0.04828(17) 0.0882(9) Uani 1 1 d . . .
C75 C 0.6844(4) 0.7083(4) 0.0905(3) 0.0663(12) Uani 1 1 d . . .
F76 F 0.5019(2) 0.81931(19) 0.09401(13) 0.0645(6) Uani 1 1 d . . .
C76 C 0.5778(3) 0.7287(3) 0.1160(2) 0.0530(10) Uani 1 1 d . . .
C81 C -0.0914(3) 1.2295(3) 0.3061(2) 0.0508(9) Uani 1 1 d . . .
F82 F -0.0755(2) 1.1784(2) 0.19271(13) 0.0639(6) Uani 1 1 d . . .
C82 C -0.1391(4) 1.2187(3) 0.2497(2) 0.0550(10) Uani 1 1 d . . .
F83 F -0.2878(2) 1.2287(2) 0.18859(16) 0.0812(8) Uani 1 1 d . . .
C83 C -0.2502(4) 1.2464(3) 0.2450(3) 0.0621(11) Uani 1 1 d . . .
F84 F -0.4294(2) 1.3143(3) 0.29647(19) 0.0908(9) Uani 1 1 d . . .
C84 C -0.3215(4) 1.2895(4) 0.2998(3) 0.0696(13) Uani 1 1 d . . .
F85 F -0.3493(3) 1.3531(3) 0.40896(18) 0.0959(10) Uani 1 1 d . . .
C85 C -0.2806(4) 1.3075(4) 0.3554(3) 0.0667(12) Uani 1 1 d . . .
F86 F -0.1387(2) 1.3056(2) 0.41502(14) 0.0738(8) Uani 1 1 d . . .
C86 C -0.1692(4) 1.2806(3) 0.3574(2) 0.0591(11) Uani 1 1 d . . .
C91 C 0.0844(3) 1.1931(3) 0.3827(2) 0.0497(9) Uani 1 1 d . . .
F92 F -0.0261(3) 1.1022(2) 0.42946(14) 0.0732(8) Uani 1 1 d . . .
C92 C 0.0476(4) 1.1453(3) 0.4380(2) 0.0577(11) Uani 1 1 d . . .
F93 F 0.0437(3) 1.0840(2) 0.55251(15) 0.0933(10) Uani 1 1 d . . .
C93 C 0.0844(4) 1.1336(3) 0.5025(2) 0.0651(12) Uani 1 1 d . . .
F94 F 0.2044(3) 1.1534(3) 0.57479(17) 0.1040(11) Uani 1 1 d . . .
C94 C 0.1638(5) 1.1686(4) 0.5136(2) 0.0718(13) Uani 1 1 d . . .
F95 F 0.2808(3) 1.2541(3) 0.47301(18) 0.0976(10) Uani 1 1 d . . .
C95 C 0.2036(4) 1.2171(4) 0.4627(3) 0.0691(12) Uani 1 1 d . . .
F96 F 0.2104(2) 1.2763(2) 0.35208(13) 0.0679(7) Uani 1 1 d . . .
C96 C 0.1634(4) 1.2285(3) 0.3990(2) 0.0548(10) Uani 1 1 d . . .
C101 C 0.0723(3) 1.2754(3) 0.2516(2) 0.0478(9) Uani 1 1 d . . .
F102 F 0.1290(2) 1.16325(17) 0.15834(12) 0.0559(6) Uani 1 1 d . . .
C102 C 0.1097(4) 1.2569(3) 0.1842(2) 0.0509(9) Uani 1 1 d . . .
F103 F 0.1699(3) 1.3033(2) 0.07484(13) 0.0726(7) Uani 1 1 d . . .
C103 C 0.1297(4) 1.3287(3) 0.1389(2) 0.0554(10) Uani 1 1 d . . .
F104 F 0.1273(3) 1.4968(2) 0.11624(15) 0.0828(9) Uani 1 1 d . . .
C104 C 0.1081(4) 1.4268(3) 0.1595(2) 0.0615(11) Uani 1 1 d . . .
F105 F 0.0402(3) 1.54819(19) 0.24478(16) 0.0844(9) Uani 1 1 d . . .
C105 C 0.0654(4) 1.4511(3) 0.2244(2) 0.0608(11) Uani 1 1 d . . .
F106 F 0.0037(2) 1.40791(18) 0.33166(13) 0.0666(7) Uani 1 1 d . . .
C106 C 0.0477(4) 1.3773(3) 0.2681(2) 0.0538(10) Uani 1 1 d . . .
C5 C 0.7513(16) 0.9692(18) 0.1988(8) 0.147(6) Uani 0.648(15) 1 d PDU A 1
H5A H 0.8197 0.9172 0.1795 0.176 Uiso 0.648(15) 1 calc PR A 1
H5B H 0.7407 1.0348 0.1735 0.176 Uiso 0.648(15) 1 calc PR A 1
Cl1 Cl 0.7688(6) 0.9851(4) 0.2795(3) 0.1104(15) Uani 0.648(15) 1 d PDU A 1
Cl2 Cl 0.6458(6) 0.9324(4) 0.1837(5) 0.152(3) Uani 0.648(15) 1 d PDU A 1
C5A C 0.708(3) 1.017(2) 0.2023(9) 0.115(7) Uani 0.352(15) 1 d PDU A 2
H5A1 H 0.6438 1.0787 0.1919 0.138 Uiso 0.352(15) 1 calc PR A 2
H5A2 H 0.7728 1.0327 0.1854 0.138 Uiso 0.352(15) 1 calc PR A 2
Cl1A Cl 0.7088(18) 1.0049(10) 0.2870(6) 0.150(4) Uani 0.352(15) 1 d PDU A 2
Cl2A Cl 0.7082(17) 0.9208(11) 0.1565(6) 0.175(5) Uani 0.352(15) 1 d PDU A 2
C6 C -0.2424(13) 0.6006(12) 0.3259(6) 0.128(4) Uani 0.695(7) 1 d PDU B 1
H6A H -0.2930 0.5730 0.3095 0.154 Uiso 0.695(7) 1 calc PR B 1
H6B H -0.1673 0.5524 0.3140 0.154 Uiso 0.695(7) 1 calc PR B 1
Cl3 Cl -0.2618(4) 0.7184(3) 0.2877(2) 0.1365(15) Uani 0.695(7) 1 d PDU B 1
Cl4 Cl -0.2636(4) 0.6097(4) 0.4109(2) 0.1600(19) Uani 0.695(7) 1 d PDU B 1
C6A C -0.252(8) 0.667(3) 0.332(3) 0.41(7) Uani 0.305(7) 1 d PDU B 2
H6A1 H -0.2214 0.6820 0.3714 0.488 Uiso 0.305(7) 1 calc PR B 2
H6A2 H -0.3275 0.7163 0.3312 0.488 Uiso 0.305(7) 1 calc PR B 2
Cl3A Cl -0.1784(16) 0.6894(12) 0.2600(8) 0.218(6) Uani 0.305(7) 1 d PDU B 2
Cl4A Cl -0.2534(10) 0.5444(10) 0.3444(7) 0.177(5) Uani 0.305(7) 1 d PDU B 2

loop_
_atom_site_aniso_label
_atom_site_aniso_U_11
_atom_site_aniso_U_22
_atom_site_aniso_U_33
_atom_site_aniso_U_23
_atom_site_aniso_U_13
_atom_site_aniso_U_12
P1 0.0545(6) 0.0384(5) 0.0563(6) -0.0133(4) 0.0076(4) -0.0272(4)
P2 0.0566(6) 0.0375(5) 0.0538(6) -0.0114(4) 0.0059(4) -0.0271(4)
B1 0.048(2) 0.040(2) 0.057(3) -0.0079(19) 0.008(2) -0.0215(19)
B2 0.049(2) 0.036(2) 0.056(3) -0.0138(18) 0.008(2) -0.0194(18)
C1 0.054(2) 0.0371(18) 0.050(2) -0.0062(15) 0.0024(17) -0.0252(17)
C2 0.057(2) 0.042(2) 0.047(2) -0.0102(16) 0.0097(17) -0.0237(18)
C3 0.047(2) 0.047(2) 0.057(2) -0.0114(17) 0.0070(17) -0.0262(17)
C4 0.052(2) 0.041(2) 0.051(2) -0.0056(16) 0.0059(17) -0.0228(17)
C11 0.052(2) 0.040(2) 0.067(3) -0.0115(18) 0.0093(19) -0.0242(17)
C12 0.063(3) 0.045(2) 0.069(3) -0.0104(19) 0.011(2) -0.027(2)
C13 0.072(3) 0.058(3) 0.071(3) -0.001(2) 0.014(2) -0.034(2)
C14 0.068(3) 0.059(3) 0.092(4) 0.003(2) 0.009(3) -0.037(2)
C15 0.068(3) 0.056(3) 0.099(4) -0.010(2) 0.005(3) -0.042(2)
C16 0.064(3) 0.045(2) 0.078(3) -0.015(2) 0.009(2) -0.033(2)
C17 0.117(5) 0.103(5) 0.121(5) 0.019(4) 0.003(4) -0.083(4)
C21 0.055(2) 0.041(2) 0.067(3) -0.0147(18) 0.0032(19) -0.0267(18)
C22 0.059(3) 0.063(3) 0.073(3) -0.006(2) 0.001(2) -0.028(2)
C23 0.063(3) 0.075(3) 0.100(4) 0.001(3) -0.017(3) -0.030(3)
C24 0.070(3) 0.067(3) 0.075(3) 0.002(2) -0.011(3) -0.023(2)
C25 0.066(3) 0.050(2) 0.068(3) -0.009(2) 0.002(2) -0.023(2)
C26 0.056(2) 0.040(2) 0.063(3) -0.0112(18) 0.001(2) -0.0199(18)
C27 0.085(4) 0.115(5) 0.102(5) 0.022(4) -0.025(4) -0.037(4)
C31 0.061(2) 0.0374(19) 0.052(2) -0.0123(16) 0.0103(19) -0.0260(18)
C32 0.069(3) 0.060(3) 0.061(3) -0.016(2) 0.009(2) -0.039(2)
C33 0.095(4) 0.075(3) 0.066(3) -0.021(2) 0.025(3) -0.062(3)
C34 0.096(4) 0.053(2) 0.060(3) -0.015(2) 0.027(3) -0.045(3)
C35 0.087(3) 0.045(2) 0.052(2) -0.0078(18) 0.015(2) -0.031(2)
C36 0.064(3) 0.039(2) 0.058(2) -0.0135(17) 0.016(2) -0.0260(19)
C37 0.157(6) 0.082(4) 0.080(4) -0.008(3) 0.031(4) -0.081(4)
C41 0.054(2) 0.042(2) 0.057(2) -0.0127(17) 0.0054(18) -0.0242(18)
C42 0.066(3) 0.044(2) 0.060(2) -0.0113(18) 0.005(2) -0.029(2)
C43 0.088(3) 0.065(3) 0.060(3) -0.020(2) 0.003(2) -0.052(3)
C44 0.072(3) 0.078(3) 0.060(3) -0.008(2) -0.004(2) -0.048(3)
C45 0.071(3) 0.061(3) 0.060(3) 0.000(2) -0.003(2) -0.026(2)
C46 0.072(3) 0.045(2) 0.058(2) -0.0098(18) 0.002(2) -0.029(2)
C47 0.125(5) 0.125(5) 0.071(3) 0.002(3) -0.024(3) -0.087(5)
C51 0.054(2) 0.0382(19) 0.061(2) -0.0102(17) 0.0114(19) -0.0177(17)
F52 0.0734(17) 0.0560(14) 0.0896(19) -0.0053(13) 0.0019(14) -0.0396(13)
C52 0.061(3) 0.044(2) 0.067(3) -0.0075(19) 0.013(2) -0.0219(19)
F53 0.112(3) 0.0682(18) 0.129(3) 0.0070(18) 0.020(2) -0.0580(19)
C53 0.080(3) 0.048(2) 0.087(4) -0.004(2) 0.022(3) -0.030(2)
F54 0.130(3) 0.080(2) 0.087(2) 0.0236(17) 0.024(2) -0.031(2)
C54 0.081(3) 0.053(3) 0.076(3) 0.010(2) 0.021(3) -0.018(2)
F55 0.109(3) 0.098(2) 0.0648(18) 0.0044(16) -0.0078(17) -0.028(2)
C55 0.074(3) 0.060(3) 0.062(3) -0.003(2) 0.005(2) -0.013(2)
F56 0.0789(17) 0.0664(16) 0.0702(16) -0.0088(12) -0.0029(13) -0.0372(14)
C56 0.062(3) 0.049(2) 0.061(3) -0.0052(19) 0.009(2) -0.021(2)
C61 0.048(2) 0.044(2) 0.058(2) -0.0130(18) 0.0093(18) -0.0223(17)
F62 0.0726(15) 0.0410(12) 0.0645(14) -0.0091(10) 0.0042(12) -0.0237(11)
C62 0.054(2) 0.042(2) 0.055(2) -0.0130(17) 0.0102(18) -0.0216(18)
F63 0.0857(19) 0.0648(16) 0.0626(15) -0.0010(13) -0.0082(14) -0.0220(14)
C63 0.062(3) 0.054(2) 0.054(2) -0.0063(19) 0.003(2) -0.024(2)
F64 0.116(2) 0.085(2) 0.0688(17) -0.0205(15) -0.0162(17) -0.0419(19)
C64 0.074(3) 0.066(3) 0.057(3) -0.017(2) 0.000(2) -0.034(2)
F65 0.110(2) 0.0533(15) 0.0847(19) -0.0301(14) -0.0014(17) -0.0296(15)
C65 0.073(3) 0.049(2) 0.066(3) -0.021(2) 0.005(2) -0.027(2)
F66 0.0720(16) 0.0416(12) 0.0749(16) -0.0151(11) 0.0003(13) -0.0161(11)
C66 0.056(2) 0.042(2) 0.063(2) -0.0127(18) 0.0029(19) -0.0213(19)
C71 0.052(2) 0.044(2) 0.056(2) -0.0154(17) 0.0090(18) -0.0235(18)
F72 0.0634(15) 0.0482(13) 0.0812(17) -0.0023(12) 0.0026(13) -0.0170(11)
C72 0.050(2) 0.048(2) 0.060(2) -0.0130(18) 0.0060(19) -0.0180(18)
F73 0.0536(15) 0.0762(19) 0.107(2) -0.0167(16) -0.0074(15) -0.0063(14)
C73 0.053(2) 0.061(3) 0.076(3) -0.021(2) 0.000(2) -0.018(2)
F74 0.0555(16) 0.123(3) 0.120(3) -0.024(2) 0.0262(17) -0.0379(18)
C74 0.047(2) 0.079(3) 0.082(3) -0.027(3) 0.017(2) -0.027(2)
F75 0.087(2) 0.093(2) 0.094(2) -0.0094(17) 0.0348(17) -0.0541(18)
C75 0.068(3) 0.070(3) 0.071(3) -0.018(2) 0.019(2) -0.041(3)
F76 0.0691(16) 0.0519(14) 0.0709(16) -0.0033(11) 0.0163(12) -0.0261(12)
C76 0.056(2) 0.051(2) 0.056(2) -0.0123(18) 0.0079(19) -0.025(2)
C81 0.055(2) 0.0384(19) 0.063(2) -0.0118(17) 0.0045(19) -0.0225(17)
F82 0.0635(15) 0.0615(15) 0.0643(15) -0.0145(12) 0.0015(12) -0.0204(12)
C82 0.055(2) 0.041(2) 0.069(3) -0.0097(18) 0.005(2) -0.0193(18)
F83 0.0729(18) 0.085(2) 0.091(2) -0.0037(16) -0.0187(16) -0.0326(16)
C83 0.061(3) 0.053(2) 0.077(3) -0.003(2) -0.008(2) -0.026(2)
F84 0.0505(15) 0.089(2) 0.131(3) -0.0115(19) -0.0004(16) -0.0246(15)
C84 0.052(3) 0.052(3) 0.101(4) -0.009(2) 0.000(3) -0.017(2)
F85 0.0658(18) 0.102(2) 0.111(2) -0.0413(19) 0.0320(17) -0.0252(17)
C85 0.054(3) 0.056(3) 0.088(3) -0.019(2) 0.015(2) -0.020(2)
F86 0.0684(16) 0.0745(17) 0.0801(18) -0.0382(14) 0.0184(14) -0.0287(14)
C86 0.061(3) 0.047(2) 0.071(3) -0.018(2) 0.007(2) -0.023(2)
C91 0.056(2) 0.0373(19) 0.056(2) -0.0134(17) 0.0110(18) -0.0196(17)
F92 0.100(2) 0.0613(15) 0.0740(16) -0.0152(12) 0.0203(15) -0.0530(15)
C92 0.075(3) 0.043(2) 0.060(3) -0.0146(18) 0.011(2) -0.030(2)
F93 0.150(3) 0.0676(18) 0.0637(17) -0.0018(14) 0.0180(18) -0.050(2)
C93 0.090(3) 0.044(2) 0.059(3) -0.0055(19) 0.011(2) -0.026(2)
F94 0.123(3) 0.109(3) 0.073(2) 0.0019(18) -0.0262(19) -0.033(2)
C94 0.085(3) 0.069(3) 0.056(3) -0.011(2) -0.010(2) -0.021(3)
F95 0.082(2) 0.133(3) 0.097(2) -0.020(2) -0.0165(18) -0.058(2)
C95 0.070(3) 0.071(3) 0.071(3) -0.014(2) 0.001(2) -0.030(2)
F96 0.0706(16) 0.0769(17) 0.0700(16) -0.0159(13) 0.0086(13) -0.0446(14)
C96 0.061(2) 0.051(2) 0.056(2) -0.0144(18) 0.006(2) -0.025(2)
C101 0.052(2) 0.0402(19) 0.055(2) -0.0126(17) 0.0017(18) -0.0217(17)
F102 0.0720(15) 0.0452(12) 0.0570(13) -0.0158(10) 0.0043(11) -0.0294(11)
C102 0.063(2) 0.040(2) 0.057(2) -0.0118(17) 0.0016(19) -0.0274(18)
F103 0.101(2) 0.0724(17) 0.0552(14) -0.0083(12) 0.0102(14) -0.0482(16)
C103 0.070(3) 0.054(2) 0.050(2) -0.0071(18) 0.001(2) -0.033(2)
F104 0.118(2) 0.0626(16) 0.0835(19) 0.0082(14) 0.0016(17) -0.0554(17)
C104 0.077(3) 0.048(2) 0.068(3) 0.005(2) -0.002(2) -0.036(2)
F105 0.123(3) 0.0397(13) 0.096(2) -0.0160(13) 0.0097(18) -0.0388(15)
C105 0.079(3) 0.038(2) 0.071(3) -0.0124(19) 0.005(2) -0.029(2)
F106 0.0865(18) 0.0454(13) 0.0679(15) -0.0223(11) 0.0178(13) -0.0274(12)
C106 0.064(3) 0.040(2) 0.060(2) -0.0124(18) 0.007(2) -0.0237(19)
C5 0.150(9) 0.156(10) 0.146(8) -0.008(7) 0.000(7) -0.074(8)
Cl1 0.117(3) 0.102(2) 0.129(3) 0.0001(18) -0.020(2) -0.058(2)
Cl2 0.130(4) 0.143(3) 0.188(5) -0.038(3) -0.043(3) -0.044(3)
C5A 0.119(11) 0.101(10) 0.127(10) -0.005(8) -0.004(8) -0.044(8)
Cl1A 0.183(9) 0.157(6) 0.129(5) -0.010(4) -0.022(6) -0.084(7)
Cl2A 0.193(9) 0.175(7) 0.184(7) -0.058(5) 0.023(6) -0.099(7)
C6 0.119(7) 0.117(8) 0.158(9) -0.005(7) -0.010(6) -0.056(6)
Cl3 0.141(3) 0.164(3) 0.136(3) 0.018(2) -0.036(2) -0.091(3)
Cl4 0.182(4) 0.176(4) 0.133(3) 0.000(2) -0.052(3) -0.071(3)
C6A 0.41(7) 0.41(7) 0.41(7) -0.012(11) -0.035(12) -0.15(3)
Cl3A 0.228(10) 0.220(9) 0.227(9) -0.059(7) -0.071(8) -0.087(8)
Cl4A 0.151(7) 0.171(8) 0.184(8) 0.005(6) 0.003(6) -0.040(6)

loop_
_atom_type_symbol
_atom_type_description
_atom_type_scat_dispersion_real
_atom_type_scat_dispersion_imag
_atom_type_scat_source
C C 0.0181 0.0091 'International Tables Vol C Tables 4.2.6.8 and 6.1.1.4'
H H 0.0000 0.0000 'International Tables Vol C Tables 4.2.6.8 and 6.1.1.4'
B B 0.0090 0.0039 'International Tables Vol C Tables 4.2.6.8 and 6.1.1.4'
F F 0.0727 0.0534 'International Tables Vol C Tables 4.2.6.8 and 6.1.1.4'
P P 0.2955 0.4335 'International Tables Vol C Tables 4.2.6.8 and 6.1.1.4'
Cl Cl 0.3639 0.7018 'International Tables Vol C Tables 4.2.6.8 and 6.1.1.4'

loop_
_geom_angle_atom_site_label_1
_geom_angle_atom_site_label_2
_geom_angle_atom_site_label_3
_geom_angle
C11 P1 C21 109.41(19)
C11 P1 C1 111.27(18)
C21 P1 C1 106.93(18)
C11 P1 C2 116.92(19)
C21 P1 C2 110.79(19)
C1 P1 C2 100.87(17)
C31 P2 C41 110.15(18)
C31 P2 C3 110.22(18)
C41 P2 C3 107.53(19)
C31 P2 C1 114.10(19)
C41 P2 C1 116.47(18)
C3 P2 C1 97.36(17)
C51 B1 C61 116.2(3)
C51 B1 C4 104.3(3)
C61 B1 C4 115.1(3)
C51 B1 C71 110.6(3)
C61 B1 C71 102.8(3)
C4 B1 C71 107.8(3)
C101 B2 C91 114.3(3)
C101 B2 C81 103.7(3)
C91 B2 C81 113.5(3)
C101 B2 C2 112.4(3)
C91 B2 C2 102.9(3)
C81 B2 C2 110.4(3)
C4 C1 P2 132.2(3)
C4 C1 P1 119.9(3)
P2 C1 P1 107.9(2)
C3 C2 B2 125.7(4)
C3 C2 P1 108.6(3)
B2 C2 P1 125.4(3)
C2 C3 P2 123.2(3)
C2 C3 H3 118.4
P2 C3 H3 118.4
C1 C4 B1 135.7(3)
C1 C4 H4 112.2
B1 C4 H4 112.2
C12 C11 C16 118.8(4)
C12 C11 P1 120.6(3)
C16 C11 P1 120.4(3)
C13 C12 C11 120.3(4)
C13 C12 H12 119.8
C11 C12 H12 119.8
C12 C13 C14 121.2(5)
C12 C13 H13 119.4
C14 C13 H13 119.4
C13 C14 C15 118.4(4)
C13 C14 C17 120.6(5)
C15 C14 C17 121.0(5)
C16 C15 C14 120.9(4)
C16 C15 H15 119.5
C14 C15 H15 119.5
C15 C16 C11 120.3(5)
C15 C16 H16 119.9
C11 C16 H16 119.9
C14 C17 H17A 109.5
C14 C17 H17B 109.5
H17A C17 H17B 109.5
C14 C17 H17C 109.5
H17A C17 H17C 109.5
H17B C17 H17C 109.5
C26 C21 C22 118.2(4)
C26 C21 P1 119.5(3)
C22 C21 P1 121.5(3)
C23 C22 C21 120.5(5)
C23 C22 H22 119.8
C21 C22 H22 119.8
C22 C23 C24 121.7(5)
C22 C23 H23 119.1
C24 C23 H23 119.1
C25 C24 C23 116.3(5)
C25 C24 C27 122.0(5)
C23 C24 C27 121.6(5)
C26 C25 C24 122.6(5)
C26 C25 H25 118.7
C24 C25 H25 118.7
C25 C26 C21 120.6(4)
C25 C26 H26 119.7
C21 C26 H26 119.7
C24 C27 H27A 109.5
C24 C27 H27B 109.5
H27A C27 H27B 109.5
C24 C27 H27C 109.5
H27A C27 H27C 109.5
H27B C27 H27C 109.5
C36 C31 C32 119.3(4)
C36 C31 P2 120.2(3)
C32 C31 P2 120.3(4)
C33 C32 C31 119.8(5)
C33 C32 H32 120.1
C31 C32 H32 120.1
C32 C33 C34 121.5(4)
C32 C33 H33 119.2
C34 C33 H33 119.2
C33 C34 C35 118.8(4)
C33 C34 C37 120.2(5)
C35 C34 C37 121.0(5)
C36 C35 C34 120.1(5)
C36 C35 H35 119.9
C34 C35 H35 119.9
C35 C36 C31 120.3(4)
C35 C36 H36 119.8
C31 C36 H36 119.8
C34 C37 H37A 109.5
C34 C37 H37B 109.5
H37A C37 H37B 109.5
C34 C37 H37C 109.5
H37A C37 H37C 109.5
H37B C37 H37C 109.5
C46 C41 C42 119.1(4)
C46 C41 P2 118.8(3)
C42 C41 P2 122.1(3)
C43 C42 C41 118.8(4)
C43 C42 H42 120.6
C41 C42 H42 120.6
C42 C43 C44 122.4(4)
C42 C43 H43 118.8
C44 C43 H43 118.8
C43 C44 C45 117.8(4)
C43 C44 C47 120.6(5)
C45 C44 C47 121.5(5)
C46 C45 C44 121.1(4)
C46 C45 H45 119.4
C44 C45 H45 119.4
C45 C46 C41 120.6(4)
C45 C46 H46 119.7
C41 C46 H46 119.7
C44 C47 H47A 109.5
C44 C47 H47B 109.5
H47A C47 H47B 109.5
C44 C47 H47C 109.5
H47A C47 H47C 109.5
H47B C47 H47C 109.5
C56 C51 C52 113.4(4)
C56 C51 B1 117.7(4)
C52 C51 B1 128.9(4)
F52 C52 C53 114.9(4)
F52 C52 C51 121.5(4)
C53 C52 C51 123.6(5)
F53 C53 C54 119.9(5)
F53 C53 C52 120.1(5)
C54 C53 C52 120.0(5)
F54 C54 C55 120.2(6)
F54 C54 C53 120.8(5)
C55 C54 C53 119.0(4)
F55 C55 C54 120.1(5)
F55 C55 C56 120.6(5)
C54 C55 C56 119.3(5)
F56 C56 C55 116.2(4)
F56 C56 C51 119.1(4)
C55 C56 C51 124.6(4)
C62 C61 C66 112.7(4)
C62 C61 B1 126.8(3)
C66 C61 B1 120.0(4)
F62 C62 C63 114.8(4)
F62 C62 C61 120.2(4)
C63 C62 C61 125.0(4)
F63 C63 C62 121.5(4)
F63 C63 C64 119.1(4)
C62 C63 C64 119.4(4)
F64 C64 C63 120.7(4)
F64 C64 C65 120.7(4)
C63 C64 C65 118.6(4)
F65 C65 C66 120.9(4)
F65 C65 C64 119.3(4)
C66 C65 C64 119.8(4)
F66 C66 C65 116.7(4)
F66 C66 C61 119.0(4)
C65 C66 C61 124.3(4)
C72 C71 C76 113.4(4)
C72 C71 B1 127.5(4)
C76 C71 B1 119.0(4)
F72 C72 C71 121.7(4)
F72 C72 C73 114.6(4)
C71 C72 C73 123.7(4)
F73 C73 C74 120.0(4)
F73 C73 C72 120.0(4)
C74 C73 C72 120.0(4)
F74 C74 C73 120.4(5)
F74 C74 C75 120.3(5)
C73 C74 C75 119.3(4)
F75 C75 C74 120.9(4)
F75 C75 C76 120.2(5)
C74 C75 C76 118.9(4)
F76 C76 C75 115.7(4)
F76 C76 C71 119.6(4)
C75 C76 C71 124.7(4)
C82 C81 C86 112.1(4)
C82 C81 B2 121.8(4)
C86 C81 B2 125.9(4)
F82 C82 C83 114.6(4)
F82 C82 C81 120.0(4)
C83 C82 C81 125.4(4)
F83 C83 C84 120.5(4)
F83 C83 C82 120.6(4)
C84 C83 C82 118.9(5)
F84 C84 C85 121.8(5)
F84 C84 C83 119.5(5)
C85 C84 C83 118.7(4)
F85 C85 C84 119.8(4)
F85 C85 C86 119.8(5)
C84 C85 C86 120.4(4)
F86 C86 C85 114.8(4)
F86 C86 C81 121.0(4)
C85 C86 C81 124.2(4)
C96 C91 C92 112.0(4)
C96 C91 B2 126.6(4)
C92 C91 B2 121.1(4)
F92 C92 C91 119.0(4)
F92 C92 C93 116.1(4)
C91 C92 C93 124.8(4)
F93 C93 C94 121.0(5)
F93 C93 C92 119.6(5)
C94 C93 C92 119.3(4)
F94 C94 C95 120.0(5)
F94 C94 C93 120.2(5)
C95 C94 C93 119.8(5)
F95 C95 C94 120.7(5)
F95 C95 C96 120.2(5)
C94 C95 C96 119.1(5)
F96 C96 C91 121.2(4)
F96 C96 C95 113.8(4)
C91 C96 C95 125.0(4)
C102 C101 C106 112.8(4)
C102 C101 B2 126.2(3)
C106 C101 B2 120.6(3)
F102 C102 C103 115.4(3)
F102 C102 C101 120.3(3)
C103 C102 C101 124.3(3)
F103 C103 C104 119.7(4)
F103 C103 C102 120.7(4)
C104 C103 C102 119.6(4)
F104 C104 C105 121.3(4)
F104 C104 C103 120.2(4)
C105 C104 C103 118.5(4)
F105 C105 C104 119.3(4)
F105 C105 C106 120.6(4)
C104 C105 C106 120.1(4)
F106 C106 C105 116.6(3)
F106 C106 C101 119.0(4)
C105 C106 C101 124.5(4)
Cl1 C5 Cl2 118.3(11)
Cl1 C5 H5A 107.7
Cl2 C5 H5A 107.7
Cl1 C5 H5B 107.7
Cl2 C5 H5B 107.7
H5A C5 H5B 107.1
Cl2A C5A Cl1A 120.9(18)
Cl2A C5A H5A1 107.1
Cl1A C5A H5A1 107.1
Cl2A C5A H5A2 107.1
Cl1A C5A H5A2 107.1
H5A1 C5A H5A2 106.8
Cl4 C6 Cl3 110.9(10)
Cl4 C6 H6A 109.5
Cl3 C6 H6A 109.5
Cl4 C6 H6B 109.5
Cl3 C6 H6B 109.5
H6A C6 H6B 108.0
Cl4A C6A Cl3A 117(2)
Cl4A C6A H6A1 108.1
Cl3A C6A H6A1 108.1
Cl4A C6A H6A2 108.1
Cl3A C6A H6A2 108.1
H6A1 C6A H6A2 107.3

loop_
_geom_bond_atom_site_label_1
_geom_bond_atom_site_label_2
_geom_bond_distance
P1 C11 1.790(4)
P1 C21 1.800(5)
P1 C1 1.813(4)
P1 C2 1.839(4)
P2 C31 1.778(4)
P2 C41 1.780(4)
P2 C3 1.783(4)
P2 C1 1.785(4)
B1 C51 1.645(6)
B1 C61 1.650(6)
B1 C4 1.654(5)
B1 C71 1.668(6)
B2 C101 1.644(6)
B2 C91 1.648(6)
B2 C81 1.664(6)
B2 C2 1.681(5)
C1 C4 1.353(5)
C2 C3 1.325(5)
C3 H3 0.9400
C4 H4 0.9400
C11 C12 1.393(6)
C11 C16 1.399(5)
C12 C13 1.380(6)
C12 H12 0.9400
C13 C14 1.385(7)
C13 H13 0.9400
C14 C15 1.398(8)
C14 C17 1.508(7)
C15 C16 1.377(6)
C15 H15 0.9400
C16 H16 0.9400
C17 H17A 0.9700
C17 H17B 0.9700
C17 H17C 0.9700
C21 C26 1.386(6)
C21 C22 1.394(6)
C22 C23 1.380(7)
C22 H22 0.9400
C23 C24 1.405(8)
C23 H23 0.9400
C24 C25 1.384(7)
C24 C27 1.490(8)
C25 C26 1.375(7)
C25 H25 0.9400
C26 H26 0.9400
C27 H27A 0.9700
C27 H27B 0.9700
C27 H27C 0.9700
C31 C36 1.389(6)
C31 C32 1.397(6)
C32 C33 1.373(7)
C32 H32 0.9400
C33 C34 1.378(8)
C33 H33 0.9400
C34 C35 1.398(7)
C34 C37 1.501(7)
C35 C36 1.386(6)
C35 H35 0.9400
C36 H36 0.9400
C37 H37A 0.9700
C37 H37B 0.9700
C37 H37C 0.9700
C41 C46 1.382(6)
C41 C42 1.414(5)
C42 C43 1.367(6)
C42 H42 0.9400
C43 C44 1.388(7)
C43 H43 0.9400
C44 C45 1.388(7)
C44 C47 1.499(7)
C45 C46 1.374(6)
C45 H45 0.9400
C46 H46 0.9400
C47 H47A 0.9700
C47 H47B 0.9700
C47 H47C 0.9700
C51 C56 1.388(6)
C51 C52 1.393(6)
F52 C52 1.343(6)
C52 C53 1.380(7)
F53 C53 1.338(6)
C53 C54 1.375(8)
F54 C54 1.337(6)
C54 C55 1.370(8)
F55 C55 1.346(6)
C55 C56 1.379(7)
F56 C56 1.350(5)
C61 C62 1.376(6)
C61 C66 1.404(5)
F62 C62 1.359(4)
C62 C63 1.375(6)
F63 C63 1.337(5)
C63 C64 1.376(6)
F64 C64 1.339(5)
C64 C65 1.376(7)
F65 C65 1.349(5)
C65 C66 1.366(6)
F66 C66 1.348(5)
C71 C72 1.374(6)
C71 C76 1.389(6)
F72 C72 1.350(5)
C72 C73 1.386(6)
F73 C73 1.350(6)
C73 C74 1.361(7)
F74 C74 1.352(5)
C74 C75 1.365(7)
F75 C75 1.344(5)
C75 C76 1.378(6)
F76 C76 1.357(5)
C81 C82 1.383(6)
C81 C86 1.391(6)
F82 C82 1.357(5)
C82 C83 1.381(6)
F83 C83 1.342(6)
C83 C84 1.374(7)
F84 C84 1.341(6)
C84 C85 1.356(7)
F85 C85 1.350(6)
C85 C86 1.378(7)
F86 C86 1.359(5)
C91 C96 1.387(6)
C91 C92 1.388(6)
F92 C92 1.355(5)
C92 C93 1.391(7)
F93 C93 1.356(5)
C93 C94 1.357(8)
F94 C94 1.347(6)
C94 C95 1.352(7)
F95 C95 1.344(6)
C95 C96 1.394(7)
F96 C96 1.347(5)
C101 C102 1.386(6)
C101 C106 1.387(5)
F102 C102 1.359(4)
C102 C103 1.384(6)
F103 C103 1.345(5)
C103 C104 1.370(6)
F104 C104 1.336(5)
C104 C105 1.365(7)
F105 C105 1.346(5)
C105 C106 1.374(6)
F106 C106 1.361(5)
C5 Cl1 1.684(14)
C5 Cl2 1.718(14)
C5 H5A 0.9800
C5 H5B 0.9800
C5A Cl2A 1.677(19)
C5A Cl1A 1.677(19)
C5A H5A1 0.9800
C5A H5A2 0.9800
C6 Cl4 1.688(13)
C6 Cl3 1.698(13)
C6 H6A 0.9800
C6 H6B 0.9800
C6A Cl4A 1.72(2)
C6A Cl3A 1.73(2)
C6A H6A1 0.9800
C6A H6A2 0.9800

loop_
_geom_torsion_atom_site_label_1
_geom_torsion_atom_site_label_2
_geom_torsion_atom_site_label_3
_geom_torsion_atom_site_label_4
_geom_torsion
C31 P2 C1 C4 71.4(4)
C41 P2 C1 C4 -58.7(5)
C3 P2 C1 C4 -172.5(4)
C31 P2 C1 P1 -106.5(2)
C41 P2 C1 P1 123.4(2)
C3 P2 C1 P1 9.6(2)
C11 P1 C1 C4 43.2(4)
C21 P1 C1 C4 -76.3(4)
C2 P1 C1 C4 167.9(3)
C11 P1 C1 P2 -138.6(2)
C21 P1 C1 P2 101.9(2)
C2 P1 C1 P2 -13.9(2)
C101 B2 C2 C3 -125.4(4)
C91 B2 C2 C3 111.2(4)
C81 B2 C2 C3 -10.2(6)
C101 B2 C2 P1 61.8(4)
C91 B2 C2 P1 -61.6(4)
C81 B2 C2 P1 177.0(3)
C11 P1 C2 C3 134.8(3)
C21 P1 C2 C3 -99.0(3)
C1 P1 C2 C3 14.0(3)
C11 P1 C2 B2 -51.4(4)
C21 P1 C2 B2 74.8(4)
C1 P1 C2 B2 -172.2(3)
B2 C2 C3 P2 177.0(3)
P1 C2 C3 P2 -9.2(4)
C31 P2 C3 C2 118.9(4)
C41 P2 C3 C2 -121.0(4)
C1 P2 C3 C2 -0.2(4)
P2 C1 C4 B1 -5.4(7)
P1 C1 C4 B1 172.3(4)
C51 B1 C4 C1 -61.0(6)
C61 B1 C4 C1 67.6(6)
C71 B1 C4 C1 -178.5(4)
C21 P1 C11 C12 144.1(4)
C1 P1 C11 C12 26.2(4)
C2 P1 C11 C12 -89.0(4)
C21 P1 C11 C16 -41.4(4)
C1 P1 C11 C16 -159.4(4)
C2 P1 C11 C16 85.5(4)
C16 C11 C12 C13 -1.5(7)
P1 C11 C12 C13 173.1(4)
C11 C12 C13 C14 0.5(7)
C12 C13 C14 C15 0.2(8)
C12 C13 C14 C17 -179.6(5)
C13 C14 C15 C16 0.0(8)
C17 C14 C15 C16 179.8(5)
C14 C15 C16 C11 -0.9(8)
C12 C11 C16 C15 1.7(7)
P1 C11 C16 C15 -172.9(4)
C11 P1 C21 C26 161.6(3)
C1 P1 C21 C26 -77.8(3)
C2 P1 C21 C26 31.3(4)
C11 P1 C21 C22 -28.2(4)
C1 P1 C21 C22 92.4(4)
C2 P1 C21 C22 -158.6(3)
C26 C21 C22 C23 -2.0(6)
P1 C21 C22 C23 -172.3(4)
C21 C22 C23 C24 0.3(8)
C22 C23 C24 C25 2.0(8)
C22 C23 C24 C27 -179.8(6)
C23 C24 C25 C26 -2.6(7)
C27 C24 C25 C26 179.2(5)
C24 C25 C26 C21 1.0(7)
C22 C21 C26 C25 1.4(6)
P1 C21 C26 C25 171.9(3)
C41 P2 C31 C36 155.6(3)
C3 P2 C31 C36 -85.9(3)
C1 P2 C31 C36 22.4(4)
C41 P2 C31 C32 -29.6(4)
C3 P2 C31 C32 88.9(3)
C1 P2 C31 C32 -162.8(3)
C36 C31 C32 C33 -2.7(6)
P2 C31 C32 C33 -177.5(3)
C31 C32 C33 C34 1.4(7)
C32 C33 C34 C35 1.8(7)
C32 C33 C34 C37 -177.3(5)
C33 C34 C35 C36 -3.7(7)
C37 C34 C35 C36 175.4(4)
C34 C35 C36 C31 2.4(6)
C32 C31 C36 C35 0.8(6)
P2 C31 C36 C35 175.6(3)
C31 P2 C41 C46 146.3(3)
C3 P2 C41 C46 26.1(4)
C1 P2 C41 C46 -81.8(4)
C31 P2 C41 C42 -33.3(4)
C3 P2 C41 C42 -153.4(3)
C1 P2 C41 C42 98.7(4)
C46 C41 C42 C43 -1.4(6)
P2 C41 C42 C43 178.1(3)
C41 C42 C43 C44 1.1(7)
C42 C43 C44 C45 -0.9(7)
C42 C43 C44 C47 177.6(5)
C43 C44 C45 C46 1.0(7)
C47 C44 C45 C46 -177.4(5)
C44 C45 C46 C41 -1.4(7)
C42 C41 C46 C45 1.6(6)
P2 C41 C46 C45 -178.0(4)
C61 B1 C51 C56 174.4(4)
C4 B1 C51 C56 -57.8(5)
C71 B1 C51 C56 57.8(5)
C61 B1 C51 C52 -4.7(6)
C4 B1 C51 C52 123.1(4)
C71 B1 C51 C52 -121.3(4)
C56 C51 C52 F52 175.9(4)
B1 C51 C52 F52 -5.0(6)
C56 C51 C52 C53 -3.6(6)
B1 C51 C52 C53 175.5(4)
F52 C52 C53 F53 1.9(6)
C51 C52 C53 F53 -178.5(4)
F52 C52 C53 C54 -177.4(4)
C51 C52 C53 C54 2.2(7)
F53 C53 C54 F54 -0.5(7)
C52 C53 C54 F54 178.8(4)
F53 C53 C54 C55 -179.0(5)
C52 C53 C54 C55 0.3(8)
F54 C54 C55 F55 -1.9(7)
C53 C54 C55 F55 176.6(4)
F54 C54 C55 C56 -179.5(4)
C53 C54 C55 C56 -1.0(7)
F55 C55 C56 F56 1.5(7)
C54 C55 C56 F56 179.0(4)
F55 C55 C56 C51 -178.4(4)
C54 C55 C56 C51 -0.8(7)
C52 C51 C56 F56 -176.9(4)
B1 C51 C56 F56 3.9(6)
C52 C51 C56 C55 3.0(6)
B1 C51 C56 C55 -176.3(4)
C51 B1 C61 C62 136.5(4)
C4 B1 C61 C62 14.2(5)
C71 B1 C61 C62 -102.6(4)
C51 B1 C61 C66 -53.0(5)
C4 B1 C61 C66 -175.3(3)
C71 B1 C61 C66 67.9(4)
C66 C61 C62 F62 -175.9(3)
B1 C61 C62 F62 -4.8(6)
C66 C61 C62 C63 3.5(6)
B1 C61 C62 C63 174.6(4)
F62 C62 C63 F63 -0.8(6)
C61 C62 C63 F63 179.8(4)
F62 C62 C63 C64 179.8(4)
C61 C62 C63 C64 0.4(7)
F63 C63 C64 F64 -1.2(7)
C62 C63 C64 F64 178.1(4)
F63 C63 C64 C65 177.7(4)
C62 C63 C64 C65 -2.9(7)
F64 C64 C65 F65 0.8(7)
C63 C64 C65 F65 -178.2(4)
F64 C64 C65 C66 -179.8(4)
C63 C64 C65 C66 1.2(7)
F65 C65 C66 F66 3.5(6)
C64 C65 C66 F66 -175.9(4)
F65 C65 C66 C61 -177.5(4)
C64 C65 C66 C61 3.2(7)
C62 C61 C66 F66 173.8(3)
B1 C61 C66 F66 2.0(6)
C62 C61 C66 C65 -5.3(6)
B1 C61 C66 C65 -177.1(4)
C51 B1 C71 C72 18.3(6)
C61 B1 C71 C72 -106.3(4)
C4 B1 C71 C72 131.7(4)
C51 B1 C71 C76 -165.6(3)
C61 B1 C71 C76 69.7(4)
C4 B1 C71 C76 -52.2(5)
C76 C71 C72 F72 -178.1(4)
B1 C71 C72 F72 -1.8(6)
C76 C71 C72 C73 0.9(6)
B1 C71 C72 C73 177.2(4)
F72 C72 C73 F73 -3.1(6)
C71 C72 C73 F73 177.9(4)
F72 C72 C73 C74 178.3(4)
C71 C72 C73 C74 -0.7(7)
F73 C73 C74 F74 0.3(7)
C72 C73 C74 F74 178.9(4)
F73 C73 C74 C75 -178.9(4)
C72 C73 C74 C75 -0.3(7)
F74 C74 C75 F75 1.1(7)
C73 C74 C75 F75 -179.7(4)
F74 C74 C75 C76 -178.2(4)
C73 C74 C75 C76 1.0(7)
F75 C75 C76 F76 2.1(6)
C74 C75 C76 F76 -178.6(4)
F75 C75 C76 C71 179.9(4)
C74 C75 C76 C71 -0.8(7)
C72 C71 C76 F76 177.5(4)
B1 C71 C76 F76 0.9(6)
C72 C71 C76 C75 -0.1(6)
B1 C71 C76 C75 -176.8(4)
C101 B2 C81 C82 66.3(4)
C91 B2 C81 C82 -169.1(3)
C2 B2 C81 C82 -54.2(5)
C101 B2 C81 C86 -107.6(4)
C91 B2 C81 C86 17.0(5)
C2 B2 C81 C86 131.9(4)
C86 C81 C82 F82 174.5(4)
B2 C81 C82 F82 -0.2(6)
C86 C81 C82 C83 -5.1(6)
B2 C81 C82 C83 -179.8(4)
F82 C82 C83 F83 3.0(6)
C81 C82 C83 F83 -177.3(4)
F82 C82 C83 C84 -179.0(4)
C81 C82 C83 C84 0.7(7)
F83 C83 C84 F84 -0.3(7)
C82 C83 C84 F84 -178.3(4)
F83 C83 C84 C85 -179.1(4)
C82 C83 C84 C85 2.9(7)
F84 C84 C85 F85 -1.2(7)
C83 C84 C85 F85 177.6(4)
F84 C84 C85 C86 179.7(4)
C83 C84 C85 C86 -1.5(7)
F85 C85 C86 F86 -1.1(7)
C84 C85 C86 F86 178.0(4)
F85 C85 C86 C81 177.3(4)
C84 C85 C86 C81 -3.6(8)
C82 C81 C86 F86 -175.1(4)
B2 C81 C86 F86 -0.7(6)
C82 C81 C86 C85 6.6(6)
B2 C81 C86 C85 -179.0(4)
C101 B2 C91 C96 -19.6(6)
C81 B2 C91 C96 -138.2(4)
C2 B2 C91 C96 102.6(4)
C101 B2 C91 C92 166.7(4)
C81 B2 C91 C92 48.1(5)
C2 B2 C91 C92 -71.1(4)
C96 C91 C92 F92 -176.9(4)
B2 C91 C92 F92 -2.4(6)
C96 C91 C92 C93 0.0(6)
B2 C91 C92 C93 174.6(4)
F92 C92 C93 F93 -1.9(6)
C91 C92 C93 F93 -178.9(4)
F92 C92 C93 C94 175.5(4)
C91 C92 C93 C94 -1.5(7)
F93 C93 C94 F94 0.7(7)
C92 C93 C94 F94 -176.7(4)
F93 C93 C94 C95 179.5(5)
C92 C93 C94 C95 2.1(7)
F94 C94 C95 F95 -2.5(8)
C93 C94 C95 F95 178.7(5)
F94 C94 C95 C96 177.5(4)
C93 C94 C95 C96 -1.3(8)
C92 C91 C96 F96 179.4(4)
B2 C91 C96 F96 5.2(6)
C92 C91 C96 C95 0.9(6)
B2 C91 C96 C95 -173.3(4)
F95 C95 C96 F96 1.1(6)
C94 C95 C96 F96 -178.9(4)
F95 C95 C96 C91 179.7(4)
C94 C95 C96 C91 -0.3(7)
C91 B2 C101 C102 139.2(4)
C81 B2 C101 C102 -96.8(4)
C2 B2 C101 C102 22.4(6)
C91 B2 C101 C106 -48.5(5)
C81 B2 C101 C106 75.6(5)
C2 B2 C101 C106 -165.2(4)
C106 C101 C102 F102 -174.7(4)
B2 C101 C102 F102 -1.8(6)
C106 C101 C102 C103 5.2(6)
B2 C101 C102 C103 178.1(4)
F102 C102 C103 F103 -2.6(6)
C101 C102 C103 F103 177.5(4)
F102 C102 C103 C104 177.2(4)
C101 C102 C103 C104 -2.7(7)
F103 C103 C104 F104 -0.3(7)
C102 C103 C104 F104 179.9(4)
F103 C103 C104 C105 178.8(4)
C102 C103 C104 C105 -1.0(7)
F104 C104 C105 F105 1.3(7)
C103 C104 C105 F105 -177.8(4)
F104 C104 C105 C106 -179.2(4)
C103 C104 C105 C106 1.7(7)
F105 C105 C106 F106 0.2(7)
C104 C105 C106 F106 -179.2(4)
F105 C105 C106 C101 -179.3(4)
C104 C105 C106 C101 1.2(8)
C102 C101 C106 F106 176.0(4)
B2 C101 C106 F106 2.7(6)
C102 C101 C106 C105 -4.4(7)
B2 C101 C106 C105 -177.8(4)
